data_4511057
loop_
_publ_author_name
'Katagiri, Kosuke'
'Kato, Takako'
'Masu, Hyuma'
'Tominaga, Masahide'
'Azumaya, Isao'

_publ_section_title
;
 Pseudopolymorph and Infinite Hydrogen Bonding Network of Cyclic Oligomers
 ofm-Aminobenzenesulfonic Acid
;
_journal_issue 3
_journal_name_full 'Crystal Growth &amp; Design'
_journal_page_first 1519
_journal_paper_doi 10.1021/cg801073k
_journal_volume 9
_journal_year 2009
_chemical_formula_sum 'C24 H20 N4 O8 S4'
_chemical_formula_weight 620.68
_chemical_name_systematic
; 
 ? 
;
_space_group_IT_number 88
_symmetry_cell_setting tetragonal
_symmetry_space_group_name_Hall '-I 4ad'
_symmetry_space_group_name_H-M 'I 41/a :2'
_atom_sites_solution_hydrogens geom
_atom_sites_solution_primary direct
_atom_sites_solution_secondary difmap
_audit_creation_method SHELXL-97
_cell_angle_alpha 90.00
_cell_angle_beta 90.00
_cell_angle_gamma 90.00
_cell_formula_units_Z 8
_cell_length_a 15.269(12)
_cell_length_b 15.269(12)
_cell_length_c 21.613(18)
_cell_measurement_reflns_used 807
_cell_measurement_temperature 90
_cell_measurement_theta_max 27.34
_cell_measurement_theta_min 2.66
_cell_volume 5039(7)
_computing_cell_refinement 'Bruker SMART'
_computing_data_collection 'Bruker SMART'
_computing_data_reduction 'Bruker SAINT'
_computing_molecular_graphics 'Bruker SHELXTL'
_computing_publication_material 'Bruker SHELXTL'
_computing_structure_refinement 'SHELXL-97 (Sheldrick, 1997)'
_computing_structure_solution 'SHELXS-97 (Sheldrick, 1990)'
_diffrn_ambient_temperature 90
_diffrn_measured_fraction_theta_full 0.998
_diffrn_measured_fraction_theta_max 0.998
_diffrn_measurement_device_type 'Bruker Smart1000 CCD area detector'
_diffrn_measurement_method 'phi and omega scans'
_diffrn_radiation_monochromator graphite
_diffrn_radiation_source 'fine-focus sealed tube'
_diffrn_radiation_type MoK\a
_diffrn_radiation_wavelength 0.71073
_diffrn_reflns_av_R_equivalents 0.1506
_diffrn_reflns_av_sigmaI/netI 0.1246
_diffrn_reflns_limit_h_max 17
_diffrn_reflns_limit_h_min -17
_diffrn_reflns_limit_k_max 17
_diffrn_reflns_limit_k_min -13
_diffrn_reflns_limit_l_max 22
_diffrn_reflns_limit_l_min -24
_diffrn_reflns_number 10811
_diffrn_reflns_theta_full 23.82
_diffrn_reflns_theta_max 23.82
_diffrn_reflns_theta_min 1.63
_exptl_absorpt_coefficient_mu 0.437
_exptl_absorpt_correction_T_max 0.9576
_exptl_absorpt_correction_T_min 0.9176
_exptl_absorpt_correction_type empirical
_exptl_absorpt_process_details 'SADABS Sheldrick 1996'
_exptl_crystal_colour colurless
_exptl_crystal_density_diffrn 1.636
_exptl_crystal_density_method 'not measured'
_exptl_crystal_description prism
_exptl_crystal_F_000 2560
_exptl_crystal_size_max 0.20
_exptl_crystal_size_mid 0.10
_exptl_crystal_size_min 0.10
_refine_diff_density_max 1.229
_refine_diff_density_min -0.870
_refine_diff_density_rms 0.331
_refine_ls_extinction_coef 0.043(5)
_refine_ls_extinction_expression Fc^*^=kFc[1+0.001xFc^2^\l^3^/sin(2\q)]^-1/4^
_refine_ls_extinction_method SHELXL
_refine_ls_goodness_of_fit_ref 1.044
_refine_ls_hydrogen_treatment constr
_refine_ls_matrix_type full
_refine_ls_number_parameters 182
_refine_ls_number_reflns 1936
_refine_ls_number_restraints 0
_refine_ls_restrained_S_all 1.044
_refine_ls_R_factor_all 0.1524
_refine_ls_R_factor_gt 0.1098
_refine_ls_shift/su_max 0.000
_refine_ls_shift/su_mean 0.000
_refine_ls_structure_factor_coef Fsqd
_refine_ls_weighting_details 'calc w=1/[\s^2^(Fo^2^)+(0.1679P)^2^+0.0000P] where P=(Fo^2^+2Fc^2^)/3'
_refine_ls_weighting_scheme calc
_refine_ls_wR_factor_gt 0.2342
_refine_ls_wR_factor_ref 0.2665
_reflns_number_gt 1245
_reflns_number_total 1936
_reflns_threshold_expression >2sigma(I)
_cod_data_source_file cg801073k_si_002.cif
_cod_data_source_block cyclic_tetramer_2
_cod_depositor_comments
;
The following automatic conversions were performed:

'_symmetry_cell_setting' value 'Tetragonal' changed to 'tetragonal'
according to
/usr/data/users/saulius/automatic-downloads/retrospective/ACS/lib/dictionaries/cif_core.dic
dictionary named 'cif_core.dic' version 2.4.2 from 2011-04-26.

Automatic conversion script
Id: cif_fix_values 2281 2013-09-26 08:29:07Z andrius 
;
_cod_original_sg_symbol_H-M I41/a
_cod_database_code 4511057

loop_
_symmetry_equiv_pos_as_xyz
'x, y, z'
'-y+3/4, x+1/4, z+1/4'
'-x+1/2, -y, z+1/2'
'y+3/4, -x+3/4, z+3/4'
'x+1/2, y+1/2, z+1/2'
'-y+5/4, x+3/4, z+3/4'
'-x+1, -y+1/2, z+1'
'y+5/4, -x+5/4, z+5/4'
'-x, -y, -z'
'y-3/4, -x-1/4, -z-1/4'
'x-1/2, y, -z-1/2'
'-y-3/4, x-3/4, -z-3/4'
'-x+1/2, -y+1/2, -z+1/2'
'y-1/4, -x+1/4, -z+1/4'
'x, y+1/2, -z'
'-y-1/4, x-1/4, -z-1/4'

loop_
_atom_site_label
_atom_site_type_symbol
_atom_site_fract_x
_atom_site_fract_y
_atom_site_fract_z
_atom_site_U_iso_or_equiv
_atom_site_adp_type
_atom_site_occupancy
_atom_site_symmetry_multiplicity
_atom_site_calc_flag
_atom_site_refinement_flags
C10 C 0.1347(5) 0.3575(5) 0.3068(4) 0.0361(19) Uani 1 1 d .
S1 S -0.10209(14) -0.00699(14) 0.37023(9) 0.0396(8) Uani 1 1 d .
S5 S 0.26167(13) 0.17960(14) 0.40724(9) 0.0391(8) Uani 1 1 d .
O3 O 0.3438(3) 0.1502(4) 0.3834(3) 0.0450(16) Uani 1 1 d .
O4 O 0.2611(4) 0.2369(4) 0.4599(2) 0.0447(16) Uani 1 1 d .
O2 O -0.1860(3) -0.0092(3) 0.4007(2) 0.0395(15) Uani 1 1 d .
O1 O -0.0631(4) -0.0864(3) 0.3490(3) 0.0455(16) Uani 1 1 d .
N2 N 0.2082(4) 0.0917(4) 0.4252(3) 0.0376(17) Uani 1 1 d .
H14 H 0.2359 0.0411 0.4261 0.045 Uiso 1 1 calc R
N1 N -0.1110(4) 0.0516(4) 0.3079(3) 0.0435(19) Uani 1 1 d .
H13 H -0.1006 0.0258 0.2723 0.052 Uiso 1 1 calc R
C2 C -0.0297(5) 0.0493(5) 0.4182(3) 0.0353(19) Uani 1 1 d .
C3 C -0.0607(5) 0.0929(5) 0.4694(4) 0.039(2) Uani 1 1 d .
H3 H -0.1211 0.0916 0.4798 0.047 Uiso 1 1 calc R
C4 C -0.0001(5) 0.1398(5) 0.5063(4) 0.038(2) Uani 1 1 d .
H4 H -0.0198 0.1714 0.5415 0.046 Uiso 1 1 calc R
C5 C 0.0880(5) 0.1396(5) 0.4911(4) 0.038(2) Uani 1 1 d .
H5 H 0.1286 0.1706 0.5163 0.046 Uiso 1 1 calc R
C6 C 0.1177(5) 0.0945(5) 0.4394(4) 0.0338(19) Uani 1 1 d .
C1 C 0.0579(5) 0.0504(5) 0.4025(4) 0.039(2) Uani 1 1 d .
H1 H 0.0773 0.0208 0.3664 0.047 Uiso 1 1 calc R
C8 C 0.2033(5) 0.2300(5) 0.3485(3) 0.035(2) Uani 1 1 d .
C7 C 0.1762(5) 0.1825(5) 0.2969(4) 0.042(2) Uani 1 1 d .
H7 H 0.1903 0.1221 0.2936 0.050 Uiso 1 1 calc R
C12 C 0.1288(6) 0.2228(6) 0.2507(4) 0.047(2) Uani 1 1 d .
H12 H 0.1107 0.1907 0.2153 0.057 Uiso 1 1 calc R
C11 C 0.1080(6) 0.3107(6) 0.2565(4) 0.043(2) Uani 1 1 d .
H11 H 0.0748 0.3387 0.2250 0.052 Uiso 1 1 calc R
C9 C 0.1826(5) 0.3176(5) 0.3534(4) 0.038(2) Uani 1 1 d .
H9 H 0.2009 0.3504 0.3885 0.045 Uiso 1 1 calc R

loop_
_atom_site_aniso_label
_atom_site_aniso_U_11
_atom_site_aniso_U_22
_atom_site_aniso_U_33
_atom_site_aniso_U_23
_atom_site_aniso_U_13
_atom_site_aniso_U_12
C10 0.041(5) 0.035(5) 0.033(4) -0.002(4) 0.006(4) -0.002(4)
S1 0.0417(13) 0.0386(13) 0.0386(13) -0.0030(9) -0.0017(10) -0.0005(9)
S5 0.0374(13) 0.0433(14) 0.0365(13) 0.0002(9) -0.0026(9) -0.0008(9)
O3 0.027(3) 0.062(4) 0.046(3) 0.004(3) 0.006(3) 0.009(3)
O4 0.050(4) 0.052(4) 0.032(3) -0.008(3) -0.005(3) -0.006(3)
O2 0.032(3) 0.040(3) 0.047(3) -0.003(3) 0.002(3) -0.006(2)
O1 0.054(4) 0.034(3) 0.048(4) -0.014(3) 0.000(3) 0.007(3)
N2 0.028(4) 0.033(4) 0.052(4) 0.005(3) 0.002(3) -0.001(3)
N1 0.055(5) 0.040(4) 0.035(4) -0.002(3) -0.001(3) 0.004(3)
C2 0.033(5) 0.036(4) 0.036(4) -0.001(4) -0.003(4) 0.006(4)
C3 0.041(5) 0.041(5) 0.036(5) 0.000(4) 0.004(4) -0.004(4)
C4 0.042(5) 0.039(5) 0.034(4) -0.005(4) 0.000(4) 0.004(4)
C5 0.041(5) 0.036(4) 0.038(4) 0.003(4) -0.005(4) 0.003(4)
C6 0.031(4) 0.029(4) 0.041(5) 0.002(4) 0.007(4) 0.001(3)
C1 0.039(5) 0.046(5) 0.033(4) 0.000(4) -0.006(4) -0.004(4)
C8 0.034(4) 0.038(5) 0.033(4) -0.001(4) 0.006(3) 0.003(4)
C7 0.042(5) 0.041(5) 0.041(5) -0.014(4) 0.003(4) 0.000(4)
C12 0.053(5) 0.055(6) 0.034(5) -0.008(4) -0.003(4) -0.007(5)
C11 0.040(5) 0.056(6) 0.033(5) 0.002(4) -0.004(4) 0.001(4)
C9 0.039(5) 0.043(5) 0.031(4) 0.000(4) 0.004(3) 0.001(4)

loop_
_atom_type_symbol
_atom_type_description
_atom_type_scat_dispersion_real
_atom_type_scat_dispersion_imag
_atom_type_scat_source
C C 0.0033 0.0016 'International Tables Vol C Tables 4.2.6.8 and 6.1.1.4'
H H 0.0000 0.0000 'International Tables Vol C Tables 4.2.6.8 and 6.1.1.4'
N N 0.0061 0.0033 'International Tables Vol C Tables 4.2.6.8 and 6.1.1.4'
O O 0.0106 0.0060 'International Tables Vol C Tables 4.2.6.8 and 6.1.1.4'
S S 0.1246 0.1234 'International Tables Vol C Tables 4.2.6.8 and 6.1.1.4'

loop_
_geom_angle_atom_site_label_1
_geom_angle_atom_site_label_2
_geom_angle_atom_site_label_3
_geom_angle
_geom_angle_site_symmetry_1
_geom_angle_site_symmetry_3
C11 C10 C9 120.5(7) . .
C11 C10 N1 116.5(7) . 7_454
C9 C10 N1 123.0(7) . 7_454
O1 S1 O2 119.9(3) . .
O1 S1 N1 103.7(4) . .
O2 S1 N1 108.5(3) . .
O1 S1 C2 110.2(4) . .
O2 S1 C2 107.6(3) . .
N1 S1 C2 106.0(4) . .
O3 S5 O4 118.9(4) . .
O3 S5 N2 105.6(4) . .
O4 S5 N2 108.2(3) . .
O3 S5 C8 109.1(4) . .
O4 S5 C8 107.9(4) . .
N2 S5 C8 106.5(4) . .
C6 N2 S5 121.2(5) . .
C6 N2 H14 119.4 . .
S5 N2 H14 119.4 . .
C10 N1 S1 124.7(6) 7_454 .
C10 N1 H13 117.6 7_454 .
S1 N1 H13 117.6 . .
C3 C2 C1 121.7(7) . .
C3 C2 S1 120.0(6) . .
C1 C2 S1 118.3(6) . .
C2 C3 C4 118.2(7) . .
C2 C3 H3 120.9 . .
C4 C3 H3 120.9 . .
C5 C4 C3 120.0(7) . .
C5 C4 H4 120.0 . .
C3 C4 H4 120.0 . .
C4 C5 C6 120.6(8) . .
C4 C5 H5 119.7 . .
C6 C5 H5 119.7 . .
C1 C6 C5 119.3(7) . .
C1 C6 N2 120.1(7) . .
C5 C6 N2 120.6(7) . .
C2 C1 C6 120.2(8) . .
C2 C1 H1 119.9 . .
C6 C1 H1 119.9 . .
C9 C8 C7 120.0(8) . .
C9 C8 S5 119.4(6) . .
C7 C8 S5 120.6(6) . .
C12 C7 C8 120.1(8) . .
C12 C7 H7 119.9 . .
C8 C7 H7 119.9 . .
C7 C12 C11 119.3(8) . .
C7 C12 H12 120.4 . .
C11 C12 H12 120.4 . .
C10 C11 C12 120.7(8) . .
C10 C11 H11 119.6 . .
C12 C11 H11 119.6 . .
C8 C9 C10 119.3(7) . .
C8 C9 H9 120.3 . .
C10 C9 H9 120.3 . .

loop_
_geom_bond_atom_site_label_1
_geom_bond_atom_site_label_2
_geom_bond_distance
_geom_bond_site_symmetry_2
C10 C11 1.363(11) .
C10 C9 1.386(11) .
C10 N1 1.434(10) 7_454
S1 O1 1.426(6) .
S1 O2 1.441(5) .
S1 N1 1.623(7) .
S1 C2 1.743(8) .
S5 O3 1.429(5) .
S5 O4 1.437(6) .
S5 N2 1.618(6) .
S5 C8 1.733(8) .
N2 C6 1.417(9) .
N2 H14 0.8800 .
N1 C10 1.434(10) 7_454
N1 H13 0.8800 .
C2 C3 1.375(10) .
C2 C1 1.381(11) .
C3 C4 1.416(11) .
C3 H3 0.9500 .
C4 C5 1.385(11) .
C4 H4 0.9500 .
C5 C6 1.388(11) .
C5 H5 0.9500 .
C6 C1 1.386(11) .
C1 H1 0.9500 .
C8 C9 1.379(10) .
C8 C7 1.392(10) .
C7 C12 1.378(11) .
C7 H7 0.9500 .
C12 C11 1.385(11) .
C12 H12 0.9500 .
C11 H11 0.9500 .
C9 H9 0.9500 .
